data_7014930
loop_
_publ_author_name
'Deacon, Glen B.'
'Junk, Peter C.'
'Urbatsch, Aron'

_publ_section_title
;
 Divalent metal complexes (Ca, Sr, Ba, Yb) of the unsymmetrical
 3-(2'-thienyl)-5-(trifluoromethyl)pyrazolate ligand.
;
_journal_issue 7
_journal_name_full 'Dalton transactions (Cambridge, England : 2003)'
_journal_page_first 1601
_journal_page_last 1609
_journal_paper_doi 10.1039/c0dt01289k
_journal_volume 40
_journal_year 2011
_chemical_formula_moiety 'C32 H40 Ca F6 N4 O4 S2'
_chemical_formula_sum 'C32 H40 Ca F6 N4 O4 S2'
_chemical_formula_weight 762.88
_chemical_name_common (Ca(ttfpz)2(thf)4)
_chemical_name_systematic
;
[Ca(ttfpz)2(thf)4]
;
_space_group_IT_number 29
_symmetry_cell_setting orthorhombic
_symmetry_space_group_name_Hall 'P 2c -2ac'
_symmetry_space_group_name_H-M 'P c a 21'
_atom_sites_solution_hydrogens geom
_atom_sites_solution_primary direct
_atom_sites_solution_secondary difmap
_audit_creation_method SHELXL-97
_cell_angle_alpha 90.00
_cell_angle_beta 90.00
_cell_angle_gamma 90.00
_cell_formula_units_Z 4
_cell_length_a 18.1794(3)
_cell_length_b 9.9826(2)
_cell_length_c 19.4586(4)
_cell_measurement_reflns_used 42699
_cell_measurement_temperature 123(1)
_cell_measurement_theta_max 27.50
_cell_measurement_theta_min 2.24
_cell_volume 3531.30(12)
_computing_cell_refinement 'Bruker SMART (Bruker)'
_computing_data_collection 'Bruker SMART (Bruker)'
_computing_data_reduction 'Bruker SAINT (Bruker)'
_computing_molecular_graphics 'X-Seed (Barbour, 1999)'
_computing_publication_material 'CIFTAB (Sheldrick, 1997)'
_computing_structure_refinement 'SHELXL-97 (Sheldrick, 1997)'
_computing_structure_solution 'SHELXS-97 (Sheldrick, 1990)'
_diffrn_ambient_temperature 123(1)
_diffrn_measured_fraction_theta_full 0.995
_diffrn_measured_fraction_theta_max 0.995
_diffrn_measurement_device_type 'Bruker X8 Apex II CCD'
_diffrn_measurement_method 'phi and omega scans'
_diffrn_radiation_monochromator graphite
_diffrn_radiation_source 'fine-focus sealed tube'
_diffrn_radiation_type MoK\a
_diffrn_radiation_wavelength 0.71073
_diffrn_reflns_av_R_equivalents 0.1090
_diffrn_reflns_av_sigmaI/netI 0.0862
_diffrn_reflns_limit_h_max 23
_diffrn_reflns_limit_h_min -23
_diffrn_reflns_limit_k_max 12
_diffrn_reflns_limit_k_min -12
_diffrn_reflns_limit_l_max 21
_diffrn_reflns_limit_l_min -25
_diffrn_reflns_number 42699
_diffrn_reflns_theta_full 27.50
_diffrn_reflns_theta_max 27.50
_diffrn_reflns_theta_min 2.24
_diffrn_standards_number 0
_exptl_absorpt_coefficient_mu 0.370
_exptl_absorpt_correction_T_max 0.9640
_exptl_absorpt_correction_T_min 0.8972
_exptl_absorpt_correction_type multi-scan
_exptl_absorpt_process_details SADABS
_exptl_crystal_colour colourless
_exptl_crystal_density_diffrn 1.435
_exptl_crystal_density_method 'not measured'
_exptl_crystal_description block
_exptl_crystal_F_000 1592
_exptl_crystal_size_max 0.30
_exptl_crystal_size_mid 0.15
_exptl_crystal_size_min 0.10
_refine_diff_density_max 0.639
_refine_diff_density_min -0.467
_refine_diff_density_rms 0.076
_refine_ls_abs_structure_details 'Flack H D (1983), Acta Cryst. A39, 876-881'
_refine_ls_abs_structure_Flack 0.08(6)
_refine_ls_extinction_expression Fc^*^=kFc[1+0.001xFc^2^\l^3^/sin(2\q)]^-1/4^
_refine_ls_extinction_method none
_refine_ls_goodness_of_fit_ref 1.051
_refine_ls_hydrogen_treatment constr
_refine_ls_matrix_type full
_refine_ls_number_parameters 546
_refine_ls_number_reflns 7644
_refine_ls_number_restraints 148
_refine_ls_restrained_S_all 1.056
_refine_ls_R_factor_all 0.1035
_refine_ls_R_factor_gt 0.0726
_refine_ls_shift/su_max 0.003
_refine_ls_shift/su_mean 0.000
_refine_ls_structure_factor_coef Fsqd
_refine_ls_weighting_details 'calc w=1/[\s^2^(Fo^2^)+(0.2000P)^2^+0.0000P] where P=(Fo^2^+2Fc^2^)/3'
_refine_ls_weighting_scheme calc
_refine_ls_wR_factor_gt 0.1452
_refine_ls_wR_factor_ref 0.1584
_reflns_number_gt 5730
_reflns_number_total 7644
_reflns_threshold_expression >2sigma(I)
_cod_data_source_file C0DT01289K.TXT
_cod_data_source_block compound2
_cod_depositor_comments
;
The following automatic conversions were performed:
'_exptl_absorpt_correction_type' value 'Multi-scan' changed to
'multi-scan' according to
'/home/saulius/struct/CIF-dictionaries/cif_core.dic' dictionary named
'cif_core.dic' version 2.4.1 from 2010-06-29.

Automatic conversion script
Id: cif_fix_enum 1555 2011-01-17 13:19:09Z saulius 
;
_cod_original_sg_symbol_H-M Pca21
_cod_database_code 7014930

loop_
_symmetry_equiv_pos_as_xyz
'x, y, z'
'-x, -y, z+1/2'
'-x+1/2, y, z+1/2'
'x+1/2, -y, z'

loop_
_atom_site_label
_atom_site_type_symbol
_atom_site_fract_x
_atom_site_fract_y
_atom_site_fract_z
_atom_site_U_iso_or_equiv
_atom_site_adp_type
_atom_site_occupancy
_atom_site_symmetry_multiplicity
_atom_site_calc_flag
_atom_site_refinement_flags
_atom_site_disorder_assembly
_atom_site_disorder_group
Ca1 Ca 0.87232(5) 0.71284(8) 0.82513(6) 0.0215(2) Uani 1 1 d . D .
S1 S 1.0383(3) 0.4551(3) 0.9680(2) 0.0268(10) Uani 0.482(5) 1 d PDU A 2
S1A S 1.1152(2) 0.6138(4) 1.0583(2) 0.0503(13) Uani 0.518(5) 1 d PDU A 1
S2 S 0.72057(14) 0.4416(2) 0.66979(17) 0.0264(6) Uani 0.702(5) 1 d P B 1
S2A S 0.6126(4) 0.6187(8) 0.6073(5) 0.0294(17) Uani 0.298(5) 1 d PDU B 2
F1 F 0.9858(3) 1.1365(4) 1.0042(3) 0.0870(16) Uani 1 1 d . F .
F2 F 0.8776(2) 1.0864(4) 0.9985(3) 0.0750(14) Uani 1 1 d . F .
F3 F 0.9354(5) 1.1250(5) 0.9064(3) 0.149(3) Uani 1 1 d . F .
F4 F 0.7553(2) 1.1249(3) 0.6389(3) 0.0719(14) Uani 1 1 d . F .
F5 F 0.86572(18) 1.0786(3) 0.6576(3) 0.0652(13) Uani 1 1 d . F .
F6 F 0.7969(3) 1.1256(4) 0.7414(2) 0.0856(16) Uani 1 1 d . F .
O1 O 0.80265(18) 0.5278(4) 0.87325(19) 0.0281(8) Uani 1 1 d . D .
O2 O 0.76562(19) 0.8117(4) 0.88768(18) 0.0306(9) Uani 1 1 d D . .
O3 O 0.97928(19) 0.8071(4) 0.76256(19) 0.0331(9) Uani 1 1 d . . .
O4 O 0.94124(19) 0.5169(4) 0.7860(2) 0.0311(9) Uani 1 1 d . . .
N1 N 0.9590(2) 0.7187(4) 0.9247(2) 0.0231(9) Uani 1 1 d . . .
N2 N 0.9309(2) 0.8424(4) 0.9141(2) 0.0265(10) Uani 1 1 d . D .
N3 N 0.7844(2) 0.7106(4) 0.7254(2) 0.0213(8) Uani 1 1 d . . .
N4 N 0.8132(2) 0.8365(4) 0.7334(2) 0.0215(9) Uani 1 1 d . D .
C1 C 1.0080(2) 0.7261(4) 0.9770(2) 0.0188(10) Uani 1 1 d . A .
C2 C 1.0106(3) 0.8572(5) 1.0008(3) 0.0264(12) Uani 1 1 d . . .
H2 H 1.0396 0.8916 1.0374 0.032 Uiso 1 1 calc R F .
C3 C 0.9624(3) 0.9257(5) 0.9602(3) 0.0275(12) Uani 1 1 d . D .
C4 C 1.0463(2) 0.6103(4) 1.0013(2) 0.0256(11) Uani 1 1 d D . .
C5 C 1.0890(6) 0.6081(12) 1.0655(6) 0.026(2) Uani 0.482(5) 1 d PDU A 2
H5 H 1.0992 0.6823 1.0946 0.031 Uiso 0.482(5) 1 calc PR A 2
C5A C 1.0338(9) 0.4760(11) 0.9742(8) 0.026(2) Uani 0.52 1 d PDU A 1
H5A H 0.9989 0.4506 0.9403 0.031 Uiso 0.518(5) 1 calc PR A 1
C6 C 1.1127(6) 0.4692(11) 1.0760(6) 0.028(3) Uani 0.482(5) 1 d PDU A 2
H6 H 1.1428 0.4439 1.1138 0.033 Uiso 0.482(5) 1 calc PR A 2
C6A C 1.0859(9) 0.3882(12) 1.0098(7) 0.034(3) Uani 0.518(5) 1 d PDU A 1
H6A H 1.0881 0.2948 1.0009 0.041 Uiso 0.518(5) 1 calc PR A 1
C7 C 1.0897(9) 0.3808(11) 1.0296(6) 0.029(3) Uani 0.482(5) 1 d PDU A 2
H7 H 1.1007 0.2878 1.0309 0.035 Uiso 0.482(5) 1 calc PR A 2
C7A C 1.1301(7) 0.4468(10) 1.0555(7) 0.044(3) Uani 0.518(5) 1 d PDU A 1
H7A H 1.1652 0.4008 1.0829 0.053 Uiso 0.518(5) 1 calc PR A 1
C8 C 0.9415(3) 1.0674(6) 0.9642(4) 0.0470(17) Uani 1 1 d . . .
C9 C 0.7317(2) 0.7182(4) 0.6765(3) 0.0211(10) Uani 1 1 d . B .
C10 C 0.7257(3) 0.8473(5) 0.6516(3) 0.0251(11) Uani 1 1 d . . .
H10 H 0.6938 0.8804 0.6168 0.030 Uiso 1 1 calc R F .
C11 C 0.7780(3) 0.9173(4) 0.6899(3) 0.0247(11) Uani 1 1 d . D .
C12 C 0.6910(2) 0.5999(4) 0.6536(2) 0.0194(10) Uani 1 1 d D . .
C13 C 0.6298(7) 0.5978(15) 0.6126(9) 0.026(2) Uani 0.702(5) 1 d P B 1
H13 H 0.6061 0.6763 0.5960 0.031 Uiso 0.702(5) 1 calc PR B 1
C13A C 0.7080(14) 0.4582(12) 0.6665(16) 0.026(2) Uani 0.30 1 d PDU B 2
H13A H 0.7491 0.4230 0.6907 0.031 Uiso 0.298(5) 1 calc PR B 2
C14 C 0.6051(7) 0.4644(11) 0.5972(7) 0.028(3) Uani 0.702(5) 1 d P B 1
H14 H 0.5622 0.4438 0.5715 0.033 Uiso 0.702(5) 1 calc PR B 1
C14A C 0.6484(17) 0.3826(17) 0.635(2) 0.030(5) Uani 0.298(5) 1 d PDU B 2
H14A H 0.6477 0.2875 0.6348 0.036 Uiso 0.298(5) 1 calc PR B 2
C15 C 0.6518(8) 0.3709(10) 0.6246(7) 0.026(3) Uani 0.702(5) 1 d P B 1
H15 H 0.6461 0.2770 0.6188 0.032 Uiso 0.702(5) 1 calc PR B 1
C15A C 0.5950(16) 0.4535(15) 0.605(2) 0.032(5) Uani 0.298(5) 1 d PDU B 2
H15A H 0.5523 0.4153 0.5847 0.039 Uiso 0.298(5) 1 calc PR B 2
C16 C 0.7991(3) 1.0592(5) 0.6838(3) 0.0353(14) Uani 1 1 d . . .
C17 C 0.8260(4) 0.4404(5) 0.9274(4) 0.0467(15) Uani 1 1 d U . .
H17A H 0.8183 0.4826 0.9728 0.056 Uiso 1 1 calc R C 1
H17B H 0.8787 0.4174 0.9224 0.056 Uiso 1 1 calc R C 1
C18 C 0.7755(7) 0.3101(15) 0.9189(11) 0.038(5) Uani 0.41(3) 1 d PD D 1
H18A H 0.8015 0.2385 0.8935 0.045 Uiso 0.41(3) 1 calc PR D 1
H18B H 0.7595 0.2751 0.9641 0.045 Uiso 0.41(3) 1 calc PR D 1
C18A C 0.7629(6) 0.3614(17) 0.9508(9) 0.048(3) Uani 0.59(3) 1 d PU D 2
H18C H 0.7368 0.4054 0.9894 0.058 Uiso 0.59(3) 1 calc PR D 2
H18D H 0.7775 0.2697 0.9645 0.058 Uiso 0.59(3) 1 calc PR D 2
C19 C 0.7134(3) 0.3616(6) 0.8797(4) 0.0508(17) Uani 1 1 d DU . .
H19A H 0.6678 0.3528 0.9071 0.061 Uiso 1 1 calc R D 1
H19B H 0.7074 0.3085 0.8371 0.061 Uiso 1 1 calc R D 1
C20 C 0.7255(3) 0.5045(6) 0.8618(3) 0.0351(15) Uani 1 1 d . D .
H20A H 0.7125 0.5216 0.8132 0.042 Uiso 1 1 calc R . .
H20B H 0.6954 0.5635 0.8915 0.042 Uiso 1 1 calc R . .
C21 C 0.7587(3) 0.8114(5) 0.9614(3) 0.0317(12) Uani 1 1 d . F .
H21A H 0.8074 0.8244 0.9832 0.038 Uiso 1 1 calc R . .
H21B H 0.7380 0.7251 0.9774 0.038 Uiso 1 1 calc R . .
C22 C 0.7080(3) 0.9249(6) 0.9798(3) 0.0397(12) Uani 1 1 d U . .
H22A H 0.7350 1.0102 0.9856 0.048 Uiso 1 1 calc R E 1
H22B H 0.6795 0.9055 1.0220 0.048 Uiso 1 1 calc R E 1
C23 C 0.6573(7) 0.927(2) 0.9143(6) 0.039(2) Uani 0.71(4) 1 d PU F 1
H23A H 0.6169 0.8613 0.9184 0.047 Uiso 0.71(4) 1 calc PR F 1
H23B H 0.6360 1.0175 0.9070 0.047 Uiso 0.71(4) 1 calc PR F 1
C25 C 1.0493(9) 0.848(2) 0.7862(8) 0.038(3) Uani 0.52(3) 1 d PU F 1
H25A H 1.0427 0.9080 0.8264 0.045 Uiso 0.52(3) 1 calc PR F 1
H25B H 1.0772 0.7687 0.8015 0.045 Uiso 0.52(3) 1 calc PR F 1
C25A C 1.0326(9) 0.8998(17) 0.7960(8) 0.033(3) Uani 0.48(3) 1 d PU F 2
H25C H 1.0060 0.9637 0.8259 0.040 Uiso 0.48(3) 1 calc PR F 2
H25D H 1.0673 0.8481 0.8249 0.040 Uiso 0.48(3) 1 calc PR F 2
C26 C 1.0901(8) 0.9157(18) 0.7365(7) 0.037(2) Uani 0.52(3) 1 d PU F 1
H26A H 1.1336 0.8624 0.7228 0.044 Uiso 0.52(3) 1 calc PR F 1
H26B H 1.1069 1.0037 0.7540 0.044 Uiso 0.52(3) 1 calc PR F 1
C26A C 1.0676(12) 0.963(2) 0.7504(9) 0.048(3) Uani 0.48(3) 1 d PU F 2
H26C H 1.1202 0.9377 0.7529 0.058 Uiso 0.48(3) 1 calc PR F 2
H26D H 1.0637 1.0600 0.7596 0.058 Uiso 0.48(3) 1 calc PR F 2
C27 C 1.0383(3) 0.9332(6) 0.6770(3) 0.0426(13) Uani 1 1 d U . .
H27A H 1.0641 0.9237 0.6325 0.051 Uiso 1 1 calc R F 1
H27B H 1.0133 1.0212 0.6786 0.051 Uiso 1 1 calc R F 1
C28 C 0.9849(3) 0.8195(5) 0.6889(3) 0.0284(12) Uani 1 1 d . F .
H28A H 0.9364 0.8404 0.6684 0.034 Uiso 1 1 calc R . .
H28B H 1.0037 0.7355 0.6683 0.034 Uiso 1 1 calc R . .
C29 C 1.0200(3) 0.5047(5) 0.7861(3) 0.0292(14) Uani 1 1 d . F .
H29A H 1.0413 0.5479 0.8274 0.035 Uiso 1 1 calc R . .
H29B H 1.0414 0.5469 0.7447 0.035 Uiso 1 1 calc R . .
C30 C 1.0350(3) 0.3555(5) 0.7866(3) 0.0370(13) Uani 1 1 d . . .
H30A H 1.0831 0.3346 0.7652 0.044 Uiso 1 1 calc R F .
H30B H 1.0341 0.3191 0.8339 0.044 Uiso 1 1 calc R . .
C31 C 0.9723(3) 0.3019(6) 0.7444(3) 0.0468(17) Uani 1 1 d . F .
H31A H 0.9850 0.3016 0.6949 0.056 Uiso 1 1 calc R . .
H31B H 0.9596 0.2095 0.7586 0.056 Uiso 1 1 calc R . .
C32 C 0.9104(3) 0.3954(7) 0.7584(4) 0.0548(19) Uani 1 1 d . F .
H32A H 0.8832 0.4147 0.7154 0.066 Uiso 1 1 calc R . .
H32B H 0.8758 0.3551 0.7918 0.066 Uiso 1 1 calc R . .
C24A C 0.7223(16) 0.926(2) 0.8613(14) 0.039(4) Uani 0.29(4) 1 d PDU F 2
H24A H 0.6926 0.8980 0.8212 0.047 Uiso 0.29(4) 1 calc PR F 2
H24B H 0.7556 0.9994 0.8467 0.047 Uiso 0.29(4) 1 calc PR F 2
C23A C 0.6733(19) 0.973(4) 0.9180(15) 0.041(3) Uani 0.29(4) 1 d PDU F 2
H23C H 0.6698 1.0718 0.9183 0.049 Uiso 0.29(4) 1 calc PR F 2
H23D H 0.6233 0.9348 0.9130 0.049 Uiso 0.29(4) 1 calc PR F 2
C24 C 0.7075(7) 0.8916(18) 0.8587(7) 0.041(3) Uani 0.71(4) 1 d PU F 1
H24C H 0.6811 0.8402 0.8229 0.050 Uiso 0.71(4) 1 calc PR F 1
H24D H 0.7281 0.9735 0.8374 0.050 Uiso 0.71(4) 1 calc PR F 1

loop_
_atom_site_aniso_label
_atom_site_aniso_U_11
_atom_site_aniso_U_22
_atom_site_aniso_U_33
_atom_site_aniso_U_23
_atom_site_aniso_U_13
_atom_site_aniso_U_12
Ca1 0.0144(4) 0.0287(4) 0.0213(4) 0.0017(5) -0.0024(4) -0.0009(4)
S1 0.0270(19) 0.0288(16) 0.0247(19) -0.0002(13) 0.0079(14) 0.0070(13)
S1A 0.051(3) 0.054(2) 0.045(2) -0.0076(17) -0.0293(19) 0.0121(19)
S2 0.0173(13) 0.0265(9) 0.0354(13) 0.0002(9) -0.0032(10) -0.0010(7)
S2A 0.013(3) 0.046(4) 0.030(3) 0.002(3) -0.008(3) -0.001(2)
F1 0.093(4) 0.039(2) 0.129(5) -0.019(2) -0.017(3) -0.014(2)
F2 0.068(3) 0.051(2) 0.106(4) -0.011(2) 0.015(3) 0.022(2)
F3 0.336(10) 0.054(3) 0.058(3) 0.027(3) 0.045(5) 0.091(4)
F4 0.072(3) 0.0371(19) 0.106(4) 0.024(2) -0.032(3) -0.0011(19)
F5 0.041(2) 0.0378(19) 0.117(4) 0.016(2) 0.023(2) -0.0087(15)
F6 0.155(5) 0.042(2) 0.060(3) -0.016(2) 0.035(3) -0.034(3)
O1 0.0159(19) 0.0381(18) 0.030(2) 0.0027(17) 0.0001(16) 0.0005(15)
O2 0.026(2) 0.045(2) 0.021(2) 0.0016(16) -0.0030(16) 0.0092(15)
O3 0.021(2) 0.052(2) 0.026(2) 0.0088(18) -0.0060(16) -0.0123(16)
O4 0.017(2) 0.0401(19) 0.036(2) -0.0119(17) -0.0001(16) 0.0029(15)
N1 0.016(2) 0.026(2) 0.027(2) -0.0031(18) 0.0002(18) -0.0062(16)
N2 0.024(2) 0.027(2) 0.028(3) 0.0029(19) 0.000(2) 0.0002(17)
N3 0.021(2) 0.0236(19) 0.019(2) -0.0018(16) -0.0020(18) -0.0037(16)
N4 0.013(2) 0.027(2) 0.025(2) 0.0009(17) -0.0007(18) -0.0002(15)
C1 0.013(2) 0.030(2) 0.014(2) 0.000(2) 0.0052(19) -0.0083(17)
C2 0.023(3) 0.031(2) 0.025(3) -0.008(2) -0.002(2) -0.012(2)
C3 0.021(3) 0.032(2) 0.029(3) -0.004(2) 0.001(2) -0.007(2)
C4 0.018(3) 0.042(3) 0.017(3) 0.003(2) 0.004(2) -0.007(2)
C5 0.009(4) 0.037(3) 0.033(4) 0.010(3) -0.002(3) 0.006(3)
C5A 0.009(4) 0.037(3) 0.033(4) 0.010(3) -0.002(3) 0.006(3)
C6 0.010(5) 0.041(5) 0.032(6) 0.009(5) -0.005(4) 0.000(4)
C6A 0.031(6) 0.044(5) 0.028(6) -0.010(5) 0.002(5) 0.009(5)
C7 0.017(5) 0.034(5) 0.036(7) 0.014(5) 0.006(5) 0.007(4)
C7A 0.042(6) 0.051(6) 0.040(6) -0.012(5) -0.008(5) 0.023(5)
C8 0.030(3) 0.035(3) 0.076(5) -0.003(3) 0.001(3) -0.004(3)
C9 0.011(2) 0.032(2) 0.020(3) 0.000(2) 0.003(2) 0.0014(18)
C10 0.020(3) 0.030(2) 0.025(3) 0.001(2) -0.002(2) 0.003(2)
C11 0.019(3) 0.025(2) 0.030(3) -0.001(2) 0.005(2) 0.0041(19)
C12 0.012(2) 0.024(2) 0.022(3) 0.008(2) 0.005(2) -0.0011(17)
C13 0.009(4) 0.037(3) 0.033(4) 0.010(3) -0.002(3) 0.006(3)
C13A 0.009(4) 0.037(3) 0.033(4) 0.010(3) -0.002(3) 0.006(3)
C14 0.013(5) 0.052(5) 0.018(5) -0.003(4) 0.003(4) -0.012(4)
C14A 0.020(8) 0.036(8) 0.033(8) 0.005(7) 0.006(7) 0.004(7)
C15 0.034(6) 0.027(4) 0.018(6) -0.002(4) 0.006(4) -0.014(4)
C15A 0.019(8) 0.044(8) 0.034(8) 0.004(7) 0.000(8) 0.002(7)
C16 0.028(3) 0.031(3) 0.046(4) 0.001(3) 0.001(3) 0.003(2)
C17 0.043(3) 0.042(3) 0.055(4) 0.021(3) -0.008(3) 0.000(3)
C18 0.048(10) 0.013(7) 0.052(12) 0.008(7) 0.011(8) 0.003(6)
C18A 0.029(5) 0.042(5) 0.074(6) 0.019(5) -0.007(5) 0.002(4)
C19 0.031(3) 0.039(3) 0.081(5) -0.003(3) 0.010(3) -0.005(2)
C20 0.024(3) 0.051(4) 0.030(4) 0.009(2) -0.001(3) -0.012(2)
C21 0.023(3) 0.045(3) 0.028(3) 0.007(2) 0.004(2) 0.001(2)
C22 0.036(3) 0.047(3) 0.036(3) -0.008(3) 0.004(2) 0.001(2)
C23 0.026(4) 0.053(4) 0.038(3) -0.002(4) 0.001(3) 0.016(3)
C25 0.028(6) 0.058(6) 0.028(5) -0.001(5) -0.012(4) -0.021(5)
C25A 0.022(6) 0.037(7) 0.041(7) -0.022(6) 0.012(5) -0.008(5)
C26 0.030(4) 0.054(5) 0.027(4) -0.006(4) 0.001(3) -0.013(4)
C26A 0.047(7) 0.055(7) 0.044(7) 0.002(6) -0.003(6) -0.014(6)
C27 0.041(3) 0.054(3) 0.032(3) 0.000(3) 0.011(2) -0.006(2)
C28 0.024(3) 0.038(3) 0.023(3) 0.001(2) 0.004(2) 0.007(2)
C29 0.005(3) 0.045(3) 0.038(4) 0.003(2) -0.002(2) 0.0033(19)
C30 0.037(3) 0.040(3) 0.034(3) 0.000(3) 0.001(3) 0.009(2)
C31 0.033(3) 0.056(4) 0.051(4) -0.025(3) -0.004(3) -0.004(3)
C32 0.032(4) 0.064(4) 0.069(5) -0.042(4) -0.003(3) 0.005(3)
C24A 0.038(7) 0.046(7) 0.034(7) -0.001(6) 0.005(6) 0.001(6)
C23A 0.039(5) 0.046(5) 0.037(5) -0.006(5) 0.001(5) 0.002(5)
C24 0.025(5) 0.061(5) 0.037(4) -0.002(4) -0.001(4) 0.020(4)

loop_
_atom_type_symbol
_atom_type_description
_atom_type_scat_dispersion_real
_atom_type_scat_dispersion_imag
_atom_type_scat_source
C C 0.0033 0.0016 'International Tables Vol C Tables 4.2.6.8 and 6.1.1.4'
H H 0.0000 0.0000 'International Tables Vol C Tables 4.2.6.8 and 6.1.1.4'
N N 0.0061 0.0033 'International Tables Vol C Tables 4.2.6.8 and 6.1.1.4'
F F 0.0171 0.0103 'International Tables Vol C Tables 4.2.6.8 and 6.1.1.4'
S S 0.1246 0.1234 'International Tables Vol C Tables 4.2.6.8 and 6.1.1.4'
Ca Ca 0.2262 0.3064 'International Tables Vol C Tables 4.2.6.8 and 6.1.1.4'
O O 0.0106 0.0060 'International Tables Vol C Tables 4.2.6.8 and 6.1.1.4'

loop_
_geom_angle_atom_site_label_1
_geom_angle_atom_site_label_2
_geom_angle_atom_site_label_3
_geom_angle
_geom_angle_site_symmetry_1
_geom_angle_site_symmetry_3
_geom_angle_publ_flag
N2 Ca1 N4 116.90(12) . . ?
N2 Ca1 O1 111.21(14) . . ?
N4 Ca1 O1 116.13(13) . . ?
N2 Ca1 O4 115.27(13) . . ?
N4 Ca1 O4 113.92(14) . . ?
O1 Ca1 O4 77.23(11) . . ?
N2 Ca1 O3 78.61(14) . . ?
N4 Ca1 O3 78.04(13) . . ?
O1 Ca1 O3 152.53(13) . . ?
O4 Ca1 O3 75.44(13) . . ?
N2 Ca1 O2 77.33(13) . . ?
N4 Ca1 O2 79.21(12) . . ?
O1 Ca1 O2 72.97(12) . . ?
O4 Ca1 O2 150.17(13) . . ?
O3 Ca1 O2 134.38(11) . . ?
N2 Ca1 N1 31.91(13) . . ?
N4 Ca1 N1 147.11(13) . . ?
O1 Ca1 N1 92.74(13) . . ?
O4 Ca1 N1 86.41(13) . . ?
O3 Ca1 N1 82.96(13) . . ?
O2 Ca1 N1 95.90(13) . . ?
N2 Ca1 N3 147.19(13) . . ?
N4 Ca1 N3 32.15(12) . . ?
O1 Ca1 N3 87.67(12) . . ?
O4 Ca1 N3 94.49(13) . . ?
O3 Ca1 N3 97.06(12) . . ?
O2 Ca1 N3 83.43(12) . . ?
N1 Ca1 N3 179.08(12) . . ?
C4 S1 C7 94.8(5) . . ?
C4 S1A C7A 94.5(5) . . ?
C15 S2 C12 93.4(4) . . ?
C15A S2A C12 93.8(8) . . ?
C17 O1 C20 107.7(4) . . ?
C17 O1 Ca1 126.3(3) . . ?
C20 O1 Ca1 124.9(3) . . ?
C24 O2 C21 109.1(6) . . ?
C24 O2 C24A 17.3(13) . . ?
C21 O2 C24A 107.5(12) . . ?
C24 O2 Ca1 126.8(5) . . ?
C21 O2 Ca1 123.6(3) . . ?
C24A O2 Ca1 123.4(11) . . ?
C25 O3 C28 103.5(7) . . ?
C25 O3 C25A 24.7(7) . . ?
C28 O3 C25A 109.5(7) . . ?
C25 O3 Ca1 131.0(6) . . ?
C28 O3 Ca1 125.2(3) . . ?
C25A O3 Ca1 122.1(6) . . ?
C29 O4 C32 108.5(4) . . ?
C29 O4 Ca1 125.3(3) . . ?
C32 O4 Ca1 126.2(3) . . ?
N2 N1 C1 108.2(4) . . ?
N2 N1 Ca1 70.5(3) . . ?
C1 N1 Ca1 177.2(3) . . ?
C3 N2 N1 107.6(4) . . ?
C3 N2 Ca1 174.4(4) . . ?
N1 N2 Ca1 77.6(3) . . ?
C9 N3 N4 107.4(4) . . ?
C9 N3 Ca1 173.2(3) . . ?
N4 N3 Ca1 70.3(2) . . ?
C11 N4 N3 107.5(4) . . ?
C11 N4 Ca1 171.8(3) . . ?
N3 N4 Ca1 77.6(2) . . ?
N1 C1 C2 109.0(4) . . ?
N1 C1 C4 121.7(4) . . ?
C2 C1 C4 129.3(4) . . ?
C3 C2 C1 104.9(4) . . ?
N2 C3 C2 110.4(4) . . ?
N2 C3 C8 121.3(5) . . ?
C2 C3 C8 128.3(5) . . ?
C1 C4 C5A 123.2(6) . . ?
C1 C4 C5 123.4(6) . . ?
C5A C4 C5 112.1(8) . . ?
C1 C4 S1A 124.5(4) . . ?
C5A C4 S1A 112.1(6) . . ?
C5 C4 S1A 16.7(5) . . ?
C1 C4 S1 125.0(4) . . ?
C5A C4 S1 4.2(9) . . ?
C5 C4 S1 111.0(5) . . ?
S1A C4 S1 109.8(3) . . ?
C6 C5 C4 106.7(8) . . ?
C4 C5A C6A 106.1(9) . . ?
C7 C6 C5 116.1(9) . . ?
C7A C6A C5A 116.3(10) . . ?
C6 C7 S1 111.4(7) . . ?
C6A C7A S1A 111.0(8) . . ?
F3 C8 F1 109.9(6) . . ?
F3 C8 F2 107.4(6) . . ?
F1 C8 F2 99.3(6) . . ?
F3 C8 C3 114.4(6) . . ?
F1 C8 C3 112.2(5) . . ?
F2 C8 C3 112.6(5) . . ?
N3 C9 C10 110.8(4) . . ?
N3 C9 C12 121.8(4) . . ?
C10 C9 C12 127.4(4) . . ?
C9 C10 C11 103.0(4) . . ?
N4 C11 C10 111.3(4) . . ?
N4 C11 C16 120.5(5) . . ?
C10 C11 C16 128.0(5) . . ?
C13 C12 C9 126.9(7) . . ?
C13 C12 C13A 104.8(12) . . ?
C9 C12 C13A 128.3(9) . . ?
C13 C12 S2A 8.0(9) . . ?
C9 C12 S2A 119.8(4) . . ?
C13A C12 S2A 111.9(9) . . ?
C13 C12 S2 110.5(7) . . ?
C9 C12 S2 122.4(3) . . ?
C13A C12 S2 6.4(10) . . ?
S2A C12 S2 117.8(4) . . ?
C12 C13 C14 112.9(10) . . ?
C14A C13A C12 105.6(11) . . ?
C15 C14 C13 110.9(9) . . ?
C15A C14A C13A 116.8(13) . . ?
C14 C15 S2 112.2(7) . . ?
C14A C15A S2A 111.7(11) . . ?
F6 C16 F5 106.5(5) . . ?
F6 C16 F4 107.0(5) . . ?
F5 C16 F4 102.6(5) . . ?
F6 C16 C11 114.4(5) . . ?
F5 C16 C11 114.1(5) . . ?
F4 C16 C11 111.4(5) . . ?
O1 C17 C18A 109.0(6) . . ?
O1 C17 C18 104.4(6) . . ?
C18A C17 C18 31.3(7) . . ?
C19 C18 C17 102.2(8) . . ?
C17 C18A C19 99.5(8) . . ?
C18 C19 C20 110.3(7) . . ?
C18 C19 C18A 30.4(6) . . ?
C20 C19 C18A 96.7(7) . . ?
O1 C20 C19 105.3(5) . . ?
O2 C21 C22 106.8(4) . . ?
C23A C22 C21 108.7(12) . . ?
C23A C22 C23 20.2(13) . . ?
C21 C22 C23 100.3(6) . . ?
C24 C23 C22 103.3(7) . . ?
C26 C25 O3 113.3(10) . . ?
C26A C25A O3 109.4(12) . . ?
C25 C26 C27 104.9(9) . . ?
C25A C26A C27 112.3(12) . . ?
C26 C27 C28 101.4(7) . . ?
C26 C27 C26A 25.6(7) . . ?
C28 C27 C26A 102.8(7) . . ?
O3 C28 C27 105.2(4) . . ?
O4 C29 C30 105.3(4) . . ?
C31 C30 C29 102.1(5) . . ?
C32 C31 C30 104.5(5) . . ?
O4 C32 C31 107.6(5) . . ?
O2 C24A C23A 107.6(17) . . ?
C22 C23A C24A 104.6(18) . . ?
O2 C24 C23 107.7(8) . . ?

loop_
_geom_bond_atom_site_label_1
_geom_bond_atom_site_label_2
_geom_bond_distance
_geom_bond_site_symmetry_2
_geom_bond_publ_flag
Ca1 N2 2.410(4) . ?
Ca1 N4 2.422(4) . ?
Ca1 O1 2.428(4) . ?
Ca1 O4 2.444(4) . ?
Ca1 O3 2.480(4) . ?
Ca1 O2 2.494(4) . ?
Ca1 N1 2.497(4) . ?
Ca1 N3 2.513(4) . ?
S1 C4 1.685(5) . ?
S1 C7 1.690(8) . ?
S1A C4 1.673(5) . ?
S1A C7A 1.690(8) . ?
S2 C15 1.683(11) . ?
S2 C12 1.698(5) . ?
S2A C15A 1.680(10) . ?
S2A C12 1.697(6) . ?
F1 C8 1.317(7) . ?
F2 C8 1.352(7) . ?
F3 C8 1.269(8) . ?
F4 C16 1.352(7) . ?
F5 C16 1.328(6) . ?
F6 C16 1.302(7) . ?
O1 C17 1.431(6) . ?
O1 C20 1.439(6) . ?
O2 C24 1.439(10) . ?
O2 C21 1.441(6) . ?
O2 C24A 1.479(10) . ?
O3 C25 1.414(13) . ?
O3 C28 1.443(6) . ?
O3 C25A 1.489(15) . ?
O4 C29 1.438(6) . ?
O4 C32 1.440(7) . ?
N1 N2 1.352(5) . ?
N1 C1 1.354(6) . ?
N2 C3 1.350(7) . ?
N3 C9 1.354(6) . ?
N3 N4 1.370(5) . ?
N4 C11 1.332(6) . ?
C1 C2 1.389(7) . ?
C1 C4 1.431(6) . ?
C2 C3 1.363(8) . ?
C3 C8 1.467(8) . ?
C4 C5A 1.458(9) . ?
C4 C5 1.470(9) . ?
C5 C6 1.466(9) . ?
C5A C6A 1.464(9) . ?
C6 C7 1.331(9) . ?
C6A C7A 1.333(9) . ?
C9 C10 1.382(7) . ?
C9 C12 1.462(6) . ?
C10 C11 1.395(7) . ?
C11 C16 1.473(7) . ?
C12 C13 1.371(14) . ?
C12 C13A 1.470(10) . ?
C13 C14 1.436(17) . ?
C13A C14A 1.460(10) . ?
C14 C15 1.370(12) . ?
C14A C15A 1.333(10) . ?
C17 C18A 1.464(12) . ?
C17 C18 1.601(15) . ?
C18 C19 1.456(9) . ?
C18A C19 1.652(16) . ?
C19 C20 1.484(8) . ?
C21 C22 1.503(7) . ?
C22 C23A 1.44(3) . ?
C22 C23 1.572(14) . ?
C23 C24 1.460(12) . ?
C25 C26 1.391(17) . ?
C25A C26A 1.26(2) . ?
C26 C27 1.503(14) . ?
C26A C27 1.553(18) . ?
C27 C28 1.511(7) . ?
C29 C30 1.514(7) . ?
C30 C31 1.504(8) . ?
C31 C32 1.488(8) . ?
C24A C23A 1.492(10) . ?
